data_1511388
loop_
_publ_author_name
'Schleid, T.'
'Tiritiris, I.'

_publ_section_title
;
 Dodekahydro-closo-dodekaborate der schweren Erdalkalimetalle aus
 waessriger Loesung: Ca (H2 O)7 (B12 H12) * (H2 O), Sr (H2 O)8 (B12 H12)
 und Ba (H2 O)6 (B12 H12)
;
_journal_name_full 'Zeitschrift fuer Anorganische und Allgemeine Chemie'
_journal_page_first 1836
_journal_page_last 1845
_journal_paper_doi 10.1002/1521-3749(200108)627:8<1836::AID-ZAAC1836>3.0.CO;2-A
_journal_volume 627
_journal_year 2001
_chemical_formula_sum 'B12 H12 O8 Sr'
_chemical_name_systematic 'Sr (B12 H12) (H2 O)8'
_space_group_IT_number 148
_symmetry_space_group_name_Hall '-R 3'
_symmetry_space_group_name_H-M 'R -3 :H'
_cell_angle_alpha 90
_cell_angle_beta 90
_cell_angle_gamma 120
_cell_formula_units_Z 3
_cell_length_a 10.1271
_cell_length_b 10.1271
_cell_length_c 14.6294
_cell_volume 1299.354
_citation_journal_id_ASTM ZAACAB
_cod_data_source_file boron0-1_531.cif
_cod_data_source_block B12H12O8Sr1
_cod_original_formula_sum 'B12 H12 O8 Sr1'
_cod_database_code 1511388

loop_
_symmetry_equiv_pos_as_xyz
x,y,z
-y,x-y,z
-x+y,-x,z
-x,-y,-z
y,-x+y,-z
x-y,x,-z
x+2/3,y+1/3,z+1/3
-y+2/3,x-y+1/3,z+1/3
-x+y+2/3,-x+1/3,z+1/3
-x+2/3,-y+1/3,-z+1/3
y+2/3,-x+y+1/3,-z+1/3
x-y+2/3,x+1/3,-z+1/3
x+1/3,y+2/3,z+2/3
-y+1/3,x-y+2/3,z+2/3
-x+y+1/3,-x+2/3,z+2/3
-x+1/3,-y+2/3,-z+2/3
y+1/3,-x+y+2/3,-z+2/3
x-y+1/3,x+2/3,-z+2/3

loop_
_atom_site_label
_atom_site_type_symbol
_atom_site_fract_x
_atom_site_fract_y
_atom_site_fract_z
_atom_site_occupancy
_atom_site_U_iso_or_equiv
B1 B 0.0295 0.1126 0.408 1 0.0
O2 O-2 0.2738 0.0806 0.0633 1 0.0
H2 H-1 0.071 0.298 0.536 1 0.0
B2 B 0.0474 0.1826 0.5217 1 0.0
H1 H-1 0.048 0.181 0.348 1 0.0
Sr1 Sr+2 0 0 0 1 0.0
O1 O-2 0 0 0.1769 1 0.0
